data_2205045
loop_
_publ_author_name
'Kennedy, Alan R.'
'Pauson, Peter L.'

_publ_section_title
;(\h^6^-<i>N,N</i>-Diethylaniline)(\h^4^-1,2,3,4-tetramethylcyclobutadiene)cobalt(I)
 hexafluorophosphate
;
_journal_issue 2
_journal_name_full 'Acta Crystallographica Section E'
_journal_page_first m302
_journal_page_last m303
_journal_paper_doi 10.1107/S1600536805000863
_journal_volume 61
_journal_year 2005
_chemical_formula_iupac '[Co (C8 H12) (C10 H15 N)] P F6'
_chemical_formula_moiety 'C18 H27 Co N +, F6 P1 -'
_chemical_formula_sum 'C18 H27 Co F6 N P'
_chemical_formula_weight 461.31
_chemical_name_systematic
;
(\h^6^-N,N-Diethylaniline)(\h^4^-1,2,3,4-tetramethylcyclobutadiene)cobalt(I)
hexafluorophosphate
;
_space_group_IT_number 14
_symmetry_cell_setting monoclinic
_symmetry_space_group_name_Hall '-P 2ybc'
_symmetry_space_group_name_H-M 'P 1 21/c 1'
_atom_sites_solution_hydrogens geom
_atom_sites_solution_primary direct
_atom_sites_solution_secondary difmap
_audit_creation_method SHELXL-97
_cell_angle_alpha 90.00
_cell_angle_beta 103.8440(10)
_cell_angle_gamma 90.00
_cell_formula_units_Z 4
_cell_length_a 8.4201(2)
_cell_length_b 16.2404(3)
_cell_length_c 15.1960(4)
_cell_measurement_reflns_used 21381
_cell_measurement_temperature 120(2)
_cell_measurement_theta_max 27.50
_cell_measurement_theta_min 3.03
_cell_volume 2017.63(8)
_computing_cell_refinement 'DENZO and COLLECT'
_computing_data_collection 'DENZO and COLLECT (Otwinowski & Minor, 1997; Hooft, 1988)'
_computing_data_reduction DENZO
_computing_molecular_graphics 'ORTEPII (Johnson, 1976)'
_computing_publication_material SHELXL97
_computing_structure_refinement 'SHELXL97 (Sheldrick, 1997)'
_computing_structure_solution 'SIR92 (Altomare et al., 1994)'
_diffrn_ambient_temperature 120(2)
_diffrn_measured_fraction_theta_full 0.992
_diffrn_measured_fraction_theta_max 0.992
_diffrn_measurement_device_type 'Nonius KappaCCD'
_diffrn_measurement_method '\f and \w'
_diffrn_radiation_monochromator graphite
_diffrn_radiation_source 'fine-focus sealed tube'
_diffrn_radiation_type MoK\a
_diffrn_radiation_wavelength 0.71073
_diffrn_reflns_av_R_equivalents 0.0781
_diffrn_reflns_av_sigmaI/netI 0.0791
_diffrn_reflns_limit_h_max 10
_diffrn_reflns_limit_h_min -10
_diffrn_reflns_limit_k_max 21
_diffrn_reflns_limit_k_min -21
_diffrn_reflns_limit_l_max 19
_diffrn_reflns_limit_l_min -17
_diffrn_reflns_number 21381
_diffrn_reflns_theta_full 27.50
_diffrn_reflns_theta_max 27.50
_diffrn_reflns_theta_min 3.03
_diffrn_standards_decay_% 0
_diffrn_standards_number 0
_exptl_absorpt_coefficient_mu 0.986
_exptl_absorpt_correction_type none
_exptl_crystal_colour yellow
_exptl_crystal_density_diffrn 1.519
_exptl_crystal_density_method 'not measured'
_exptl_crystal_description 'cut block'
_exptl_crystal_F_000 952
_exptl_crystal_size_max 0.12
_exptl_crystal_size_mid 0.10
_exptl_crystal_size_min 0.10
_refine_diff_density_max 0.486
_refine_diff_density_min -0.784
_refine_ls_extinction_method none
_refine_ls_goodness_of_fit_ref 1.026
_refine_ls_hydrogen_treatment constr
_refine_ls_matrix_type full
_refine_ls_number_parameters 273
_refine_ls_number_reflns 4587
_refine_ls_number_restraints 0
_refine_ls_restrained_S_all 1.026
_refine_ls_R_factor_all 0.0946
_refine_ls_R_factor_gt 0.0523
_refine_ls_shift/su_max 0.001
_refine_ls_shift/su_mean 0.000
_refine_ls_structure_factor_coef Fsqd
_refine_ls_weighting_details 'calc w = 1/[\s^2^(Fo^2^)+(0.0681P)^2^+0.6904P] where P = (Fo^2^+2Fc^2^)/3'
_refine_ls_weighting_scheme calc
_refine_ls_wR_factor_gt 0.1212
_refine_ls_wR_factor_ref 0.1407
_reflns_number_gt 3068
_reflns_number_total 4587
_reflns_threshold_expression I>2\s(I)
_cod_data_source_file cv6448.cif
_cod_data_source_block I
_cod_original_sg_symbol_H-M 'P 21/c'
_cod_database_code 2205045
_cod_database_fobs_code 2205045

loop_
_symmetry_equiv_pos_as_xyz
'x, y, z'
'-x, y+1/2, -z+1/2'
'-x, -y, -z'
'x, -y-1/2, z-1/2'

loop_
_atom_site_label
_atom_site_fract_x
_atom_site_fract_y
_atom_site_fract_z
_atom_site_U_iso_or_equiv
_atom_site_adp_type
_atom_site_calc_flag
_atom_site_refinement_flags
_atom_site_occupancy
_atom_site_disorder_assembly
_atom_site_disorder_group
_atom_site_type_symbol
Co1 0.44977(5) 0.14989(2) 0.68037(3) 0.02448(16) Uani d . 1 . . Co
P1 0.07791(11) -0.09763(5) 0.76435(7) 0.0360(2) Uani d . 1 . . P
F1 0.0804(8) -0.1934(4) 0.7872(5) 0.065(2) Uani d P 0.50 . . F
F2 0.0287(7) -0.0740(4) 0.8545(4) 0.0581(16) Uiso d P 0.50 . . F
F3 0.2675(3) -0.10062(16) 0.81208(16) 0.0621(7) Uani d . 1 . . F
F4 -0.1109(3) -0.09398(17) 0.7176(2) 0.0812(9) Uani d . 1 . . F
F5 0.1390(9) -0.1072(5) 0.6680(5) 0.057(2) Uani d P 0.50 . . F
F6 0.0897(8) -0.0010(4) 0.7584(5) 0.071(2) Uiso d P 0.50 . . F
F7 0.0865(7) -0.0158(4) 0.8326(4) 0.0219(14) Uiso d P 0.25 . . F
F8 0.1053(8) -0.0390(5) 0.6877(5) 0.0245(15) Uiso d P 0.25 . . F
F9 0.0087(12) -0.1080(8) 0.8508(6) 0.044(2) Uiso d P 0.25 . . F
F10 0.0699(10) -0.1755(6) 0.7049(7) 0.036(2) Uiso d P 0.25 . . F
F11 0.0515(16) -0.1946(9) 0.7480(10) 0.040(3) Uiso d P 0.25 . . F
F12 0.0552(10) -0.1542(6) 0.8531(6) 0.0355(18) Uiso d P 0.25 . . F
F13 0.123(2) -0.1303(11) 0.6776(13) 0.058(5) Uiso d P 0.25 . . F
F14 0.0764(12) -0.0062(6) 0.7203(8) 0.042(2) Uiso d P 0.25 . . F
N1 0.7040(4) 0.11021(18) 0.8825(2) 0.0429(8) Uani d . 1 B . N
C1 0.5745(4) 0.14937(18) 0.8282(2) 0.0329(8) Uani d . 1 . . C
C2 0.5938(5) 0.22397(19) 0.7831(2) 0.0374(8) Uani d . 1 . . C
H2 0.7007 0.2445 0.7865 0.045 Uiso calc R 1 . . H
C3 0.4575(5) 0.2681(2) 0.7334(2) 0.0412(9) Uani d . 1 . . C
H3 0.4735 0.3195 0.7070 0.049 Uiso calc R 1 . . H
C4 0.2990(5) 0.2371(2) 0.7224(2) 0.0431(9) Uani d . 1 . . C
H4 0.2069 0.2676 0.6904 0.052 Uiso calc R 1 . . H
C5 0.2796(5) 0.1602(2) 0.7596(2) 0.0425(9) Uani d . 1 . . C
H5 0.1730 0.1375 0.7512 0.051 Uiso calc R 1 . . H
C6 0.4145(4) 0.1157(2) 0.8094(2) 0.0322(7) Uani d . 1 . . C
H6 0.3983 0.0622 0.8308 0.039 Uiso calc R 1 . . H
C7 0.6824(5) 0.0478(2) 0.9488(2) 0.0472(10) Uani d . 1 . . C
H7A 0.5771 0.0578 0.9652 0.057 Uiso calc R 1 . . H
H7B 0.7710 0.0540 1.0044 0.057 Uiso calc R 1 . . H
C8 0.6839(5) -0.0384(2) 0.9146(3) 0.0526(10) Uani d . 1 . . C
H8A 0.5876 -0.0473 0.8646 0.079 Uiso calc R 1 . . H
H8B 0.6819 -0.0771 0.9637 0.079 Uiso calc R 1 . . H
H8C 0.7833 -0.0473 0.8929 0.079 Uiso calc R 1 . . H
C9 0.8713(5) 0.1362(3) 0.8877(3) 0.0701(15) Uani d . 1 . . C
H9A 0.8831 0.1581 0.8289 0.084 Uiso calc R 1 A 1 H
H9B 0.9489 0.0900 0.9063 0.084 Uiso calc R 1 A 1 H
C10A 0.9020(11) 0.2107(5) 0.9677(6) 0.040(3) Uiso d P 0.518(17) B 1 C
H10A 1.0149 0.2306 0.9787 0.060 Uiso calc PR 0.518(17) B 1 H
H10B 0.8823 0.1883 1.0241 0.060 Uiso calc PR 0.518(17) B 1 H
H10C 0.8264 0.2564 0.9468 0.060 Uiso calc PR 0.518(17) B 1 H
C10B 0.9617(14) 0.1965(6) 0.9370(7) 0.052(3) Uiso d P 0.482(17) B 2 C
H10D 0.9046 0.2492 0.9233 0.078 Uiso calc PR 0.482(17) B 2 H
H10E 1.0682 0.1997 0.9216 0.078 Uiso calc PR 0.482(17) B 2 H
H10F 0.9780 0.1842 1.0017 0.078 Uiso calc PR 0.482(17) B 2 H
C11 0.3432(4) 0.09746(18) 0.5630(2) 0.0323(8) Uani d . 1 . . C
C12 0.4799(4) 0.04821(17) 0.61148(19) 0.0253(7) Uani d . 1 . . C
C13 0.5916(4) 0.1125(2) 0.6003(2) 0.0353(8) Uani d . 1 . . C
C14 0.4550(5) 0.16211(19) 0.5519(2) 0.0359(8) Uani d . 1 . . C
C15 0.1647(5) 0.0810(3) 0.5277(3) 0.0552(11) Uani d . 1 . . C
H15A 0.1036 0.1326 0.5260 0.083 Uiso calc R 1 . . H
H15B 0.1281 0.0417 0.5676 0.083 Uiso calc R 1 . . H
H15C 0.1453 0.0580 0.4665 0.083 Uiso calc R 1 . . H
C16 0.4987(4) -0.03750(19) 0.6468(2) 0.0348(8) Uani d . 1 . . C
H16A 0.5008 -0.0756 0.5971 0.052 Uiso calc R 1 . . H
H16B 0.4064 -0.0512 0.6731 0.052 Uiso calc R 1 . . H
H16C 0.6011 -0.0422 0.6935 0.052 Uiso calc R 1 . . H
C17 0.7718(5) 0.1187(3) 0.6168(4) 0.0657(13) Uani d . 1 . . C
H17A 0.8231 0.0851 0.6695 0.099 Uiso calc R 1 . . H
H17B 0.8051 0.1763 0.6284 0.099 Uiso calc R 1 . . H
H17C 0.8065 0.0989 0.5634 0.099 Uiso calc R 1 . . H
C18 0.4395(7) 0.2401(2) 0.4985(3) 0.0679(14) Uani d . 1 . . C
H18A 0.4331 0.2272 0.4347 0.102 Uiso calc R 1 . . H
H18B 0.5351 0.2750 0.5222 0.102 Uiso calc R 1 . . H
H18C 0.3401 0.2692 0.5035 0.102 Uiso calc R 1 . . H

loop_
_atom_site_aniso_label
_atom_site_aniso_U_11
_atom_site_aniso_U_22
_atom_site_aniso_U_33
_atom_site_aniso_U_12
_atom_site_aniso_U_13
_atom_site_aniso_U_23
Co1 0.0316(3) 0.0195(2) 0.0230(2) 0.00180(17) 0.00793(18) -0.00229(16)
P1 0.0291(5) 0.0295(5) 0.0451(6) -0.0006(4) 0.0001(4) 0.0083(4)
F1 0.060(4) 0.038(3) 0.093(6) 0.003(2) 0.007(4) 0.042(4)
F3 0.0297(12) 0.0898(19) 0.0587(15) 0.0015(11) -0.0057(11) 0.0010(13)
F4 0.0309(13) 0.0776(19) 0.118(2) -0.0047(12) -0.0167(14) 0.0332(16)
F5 0.063(4) 0.065(5) 0.043(3) -0.024(3) 0.012(2) 0.013(3)
N1 0.0461(19) 0.0327(16) 0.0421(18) -0.0054(14) -0.0047(14) 0.0082(13)
C1 0.048(2) 0.0233(16) 0.0258(17) 0.0008(14) 0.0063(16) -0.0028(13)
C2 0.050(2) 0.0251(17) 0.0321(19) -0.0023(15) 0.0005(16) -0.0072(14)
C3 0.065(3) 0.0208(17) 0.0325(19) 0.0105(16) 0.0012(18) -0.0089(14)
C4 0.050(2) 0.046(2) 0.0326(19) 0.0235(18) 0.0097(17) -0.0055(16)
C5 0.042(2) 0.060(3) 0.0295(18) 0.0087(18) 0.0166(17) -0.0041(17)
C6 0.041(2) 0.0339(18) 0.0238(16) 0.0020(15) 0.0119(15) -0.0035(14)
C7 0.063(3) 0.039(2) 0.034(2) 0.0015(18) 0.0016(19) 0.0028(16)
C8 0.063(3) 0.037(2) 0.061(3) 0.0005(19) 0.023(2) 0.0026(19)
C9 0.045(2) 0.058(3) 0.089(4) -0.014(2) -0.021(2) 0.036(2)
C11 0.049(2) 0.0237(16) 0.0220(16) 0.0082(14) 0.0035(15) -0.0035(12)
C12 0.0363(18) 0.0211(15) 0.0195(15) 0.0015(13) 0.0085(13) -0.0038(12)
C13 0.048(2) 0.0247(17) 0.041(2) 0.0015(15) 0.0252(17) -0.0052(14)
C14 0.060(2) 0.0248(17) 0.0295(18) 0.0075(15) 0.0231(17) 0.0033(13)
C15 0.052(3) 0.050(2) 0.052(2) 0.0150(19) -0.012(2) -0.0141(19)
C16 0.050(2) 0.0230(16) 0.0336(18) 0.0058(15) 0.0149(16) 0.0013(14)
C17 0.052(3) 0.045(2) 0.114(4) -0.005(2) 0.047(3) -0.018(3)
C18 0.131(4) 0.033(2) 0.058(3) 0.019(2) 0.059(3) 0.0158(19)

loop_
_atom_type_symbol
_atom_type_description
_atom_type_scat_dispersion_real
_atom_type_scat_dispersion_imag
_atom_type_scat_source
Co Co 0.3494 0.9721 'International Tables Vol C Tables 4.2.6.8 and 6.1.1.4'
P P 0.1023 0.0942 'International Tables Vol C Tables 4.2.6.8 and 6.1.1.4'
F F 0.0171 0.0103 'International Tables Vol C Tables 4.2.6.8 and 6.1.1.4'
N N 0.0061 0.0033 'International Tables Vol C Tables 4.2.6.8 and 6.1.1.4'
C C 0.0033 0.0016 'International Tables Vol C Tables 4.2.6.8 and 6.1.1.4'
H H 0.0000 0.0000 'International Tables Vol C Tables 4.2.6.8 and 6.1.1.4'

loop_
_geom_angle_atom_site_label_1
_geom_angle_atom_site_label_2
_geom_angle_atom_site_label_3
_geom_angle
_geom_angle_publ_flag
C14 Co1 C11 42.86(14) ?
C14 Co1 C13 42.95(14) ?
C11 Co1 C13 61.91(15) ?
C14 Co1 C12 61.99(12) ?
C11 Co1 C12 42.62(12) ?
C13 Co1 C12 42.29(13) ?
C14 Co1 C3 106.54(13) ?
C11 Co1 C3 135.23(13) ?
C13 Co1 C3 123.42(15) ?
C12 Co1 C3 165.54(14) ?
C14 Co1 C5 138.04(16) ?
C11 Co1 C5 109.11(15) ?
C13 Co1 C5 166.19(14) ?
C12 Co1 C5 123.91(14) ?
C3 Co1 C5 70.38(15) ?
C14 Co1 C4 113.03(14) ?
C11 Co1 C4 112.70(14) ?
C13 Co1 C4 152.28(15) ?
C12 Co1 C4 151.15(15) ?
C3 Co1 C4 39.11(15) ?
C5 Co1 C4 38.95(14) ?
C14 Co1 C2 122.01(15) ?
C11 Co1 C2 164.86(14) ?
C13 Co1 C2 107.67(15) ?
C12 Co1 C2 137.26(13) ?
C3 Co1 C2 39.33(13) ?
C5 Co1 C2 83.08(15) ?
C4 Co1 C2 70.89(15) ?
C14 Co1 C6 168.49(14) ?
C11 Co1 C6 125.70(14) ?
C13 Co1 C6 136.05(14) ?
C12 Co1 C6 109.27(12) ?
C3 Co1 C6 83.21(14) ?
C5 Co1 C6 38.94(13) ?
C4 Co1 C6 70.59(14) ?
C2 Co1 C6 69.42(13) ?
C14 Co1 C1 151.21(15) ?
C11 Co1 C1 154.34(12) ?
C13 Co1 C1 113.93(14) ?
C12 Co1 C1 115.67(12) ?
C3 Co1 C1 69.56(12) ?
C5 Co1 C1 69.11(14) ?
C4 Co1 C1 82.52(13) ?
C2 Co1 C1 37.96(12) ?
C6 Co1 C1 37.76(12) ?
C1 N1 C9 121.6(3) ?
C1 N1 C7 121.7(3) ?
C9 N1 C7 116.1(3) ?
N1 C1 C6 121.9(3) ?
N1 C1 C2 121.6(3) ?
C6 C1 C2 116.4(3) ?
N1 C1 Co1 136.6(2) ?
C6 C1 Co1 66.71(18) ?
C2 C1 Co1 65.99(18) ?
C3 C2 C1 121.3(3) ?
C3 C2 Co1 69.09(18) ?
C1 C2 Co1 76.05(19) ?
C3 C2 H2 119.3 ?
C1 C2 H2 119.3 ?
Co1 C2 H2 127.6 ?
C4 C3 C2 120.8(3) ?
C4 C3 Co1 71.3(2) ?
C2 C3 Co1 71.57(18) ?
C4 C3 H3 119.6 ?
C2 C3 H3 119.6 ?
Co1 C3 H3 130.1 ?
C5 C4 C3 118.4(3) ?
C5 C4 Co1 70.0(2) ?
C3 C4 Co1 69.54(19) ?
C5 C4 H4 120.8 ?
C3 C4 H4 120.8 ?
Co1 C4 H4 132.4 ?
C4 C5 C6 121.3(4) ?
C4 C5 Co1 71.0(2) ?
C6 C5 Co1 72.0(2) ?
C4 C5 H5 119.4 ?
C6 C5 H5 119.4 ?
Co1 C5 H5 130.3 ?
C5 C6 C1 121.2(3) ?
C5 C6 Co1 69.07(19) ?
C1 C6 Co1 75.53(19) ?
C5 C6 H6 119.4 ?
C1 C6 H6 119.4 ?
Co1 C6 H6 128.2 ?
N1 C7 C8 113.3(3) ?
N1 C7 H7A 108.9 ?
C8 C7 H7A 108.9 ?
N1 C7 H7B 108.9 ?
C8 C7 H7B 108.9 ?
H7A C7 H7B 107.7 ?
C7 C8 H8A 109.5 ?
C7 C8 H8B 109.5 ?
H8A C8 H8B 109.5 ?
C7 C8 H8C 109.5 ?
H8A C8 H8C 109.5 ?
H8B C8 H8C 109.5 ?
C10B C9 N1 130.6(8) ?
C10B C9 C10A 27.7(5) ?
N1 C9 C10A 103.1(5) ?
C10B C9 H9A 94.3 ?
N1 C9 H9A 111.1 ?
C10A C9 H9A 111.1 ?
C10B C9 H9B 98.3 ?
N1 C9 H9B 111.1 ?
C10A C9 H9B 111.1 ?
H9A C9 H9B 109.1 ?
C9 C10A H10A 109.5 ?
C9 C10A H10B 109.5 ?
C9 C10A H10C 109.5 ?
C9 C10B H10D 109.5 ?
C9 C10B H10E 109.5 ?
H10D C10B H10E 109.5 ?
C9 C10B H10F 109.5 ?
H10D C10B H10F 109.5 ?
H10E C10B H10F 109.5 ?
C14 C11 C12 90.0(3) y
C14 C11 C15 135.6(3) ?
C12 C11 C15 133.8(3) ?
C14 C11 Co1 68.08(18) ?
C12 C11 Co1 69.32(17) ?
C15 C11 Co1 126.7(3) ?
C13 C12 C11 90.1(3) y
C13 C12 C16 134.8(3) ?
C11 C12 C16 134.6(3) ?
C13 C12 Co1 68.44(16) ?
C11 C12 Co1 68.06(16) ?
C16 C12 Co1 126.8(2) ?
C12 C13 C14 90.1(3) y
C12 C13 C17 134.4(3) ?
C14 C13 C17 134.7(3) ?
C12 C13 Co1 69.27(17) ?
C14 C13 Co1 67.82(18) ?
C17 C13 Co1 128.0(3) ?
C11 C14 C13 89.8(3) y
C11 C14 C18 134.8(4) ?
C13 C14 C18 134.6(4) ?
C11 C14 Co1 69.06(17) ?
C13 C14 Co1 69.23(18) ?
C18 C14 Co1 127.1(2) ?
C11 C15 H15A 109.5 ?
C11 C15 H15B 109.5 ?
H15A C15 H15B 109.5 ?
C11 C15 H15C 109.5 ?
H15A C15 H15C 109.5 ?
H15B C15 H15C 109.5 ?
C12 C16 H16A 109.5 ?
C12 C16 H16B 109.5 ?
H16A C16 H16B 109.5 ?
C12 C16 H16C 109.5 ?
H16A C16 H16C 109.5 ?
H16B C16 H16C 109.5 ?
C13 C17 H17A 109.5 ?
C13 C17 H17B 109.5 ?
H17A C17 H17B 109.5 ?
C13 C17 H17C 109.5 ?
H17A C17 H17C 109.5 ?
H17B C17 H17C 109.5 ?
C14 C18 H18A 109.5 ?
C14 C18 H18B 109.5 ?
H18A C18 H18B 109.5 ?
C14 C18 H18C 109.5 ?
H18A C18 H18C 109.5 ?
H18B C18 H18C 109.5 ?

loop_
_geom_bond_atom_site_label_1
_geom_bond_atom_site_label_2
_geom_bond_distance
_geom_bond_publ_flag
Co1 C14 1.973(3) y
Co1 C11 1.987(3) y
Co1 C13 1.992(3) y
Co1 C12 2.004(3) y
Co1 C3 2.077(3) y
Co1 C5 2.088(4) y
Co1 C4 2.101(3) y
Co1 C2 2.109(3) y
Co1 C6 2.126(3) y
Co1 C1 2.241(3) y
P1 F10 1.546(8) ?
P1 F13 1.548(19) ?
P1 F8 1.564(7) ?
P1 F9 1.568(9) ?
P1 F2 1.571(6) ?
P1 F6 1.576(6) ?
P1 F4 1.579(2) ?
P1 F3 1.588(2) ?
P1 F1 1.592(5) ?
P1 F11 1.602(14) ?
P1 F14 1.627(9) ?
P1 F5 1.671(7) ?
N1 C1 1.358(4) ?
N1 C9 1.454(5) ?
N1 C7 1.470(4) ?
C1 C6 1.417(5) ?
C1 C2 1.420(4) ?
C2 C3 1.409(5) ?
C2 H2 0.9500 ?
C3 C4 1.399(5) ?
C3 H3 0.9500 ?
C4 C5 1.397(5) ?
C4 H4 0.9500 ?
C5 C6 1.405(5) ?
C5 H5 0.9500 ?
C6 H6 0.9500 ?
C7 C8 1.495(5) ?
C7 H7A 0.9900 ?
C7 H7B 0.9900 ?
C8 H8A 0.9800 ?
C8 H8B 0.9800 ?
C8 H8C 0.9800 ?
C9 C10B 1.352(9) ?
C9 C10A 1.691(10) ?
C9 H9A 0.9900 ?
C9 H9B 0.9900 ?
C10A H10A 0.9800 ?
C10A H10B 0.9800 ?
C10A H10C 0.9800 ?
C10B H10D 0.9800 ?
C10B H10E 0.9800 ?
C10B H10F 0.9800 ?
C11 C14 1.447(5) y
C11 C12 1.450(4) y
C11 C15 1.494(5) ?
C12 C13 1.442(4) y
C12 C16 1.487(4) ?
C13 C14 1.452(5) y
C13 C17 1.481(5) ?
C14 C18 1.493(4) ?
C15 H15A 0.9800 ?
C15 H15B 0.9800 ?
C15 H15C 0.9800 ?
C16 H16A 0.9800 ?
C16 H16B 0.9800 ?
C16 H16C 0.9800 ?
C17 H17A 0.9800 ?
C17 H17B 0.9800 ?
C17 H17C 0.9800 ?
C18 H18A 0.9800 ?
C18 H18B 0.9800 ?
C18 H18C 0.9800 ?

loop_
_geom_torsion_atom_site_label_1
_geom_torsion_atom_site_label_2
_geom_torsion_atom_site_label_3
_geom_torsion_atom_site_label_4
_geom_torsion
C9 N1 C1 C6 167.8(4)
C7 N1 C1 C6 -21.4(5)
C9 N1 C1 C2 -8.5(5)
C7 N1 C1 C2 162.3(3)
C9 N1 C1 Co1 79.0(5)
C7 N1 C1 Co1 -110.2(4)
C14 Co1 C1 N1 -54.3(5)
C11 Co1 C1 N1 51.5(5)
C13 Co1 C1 N1 -23.0(4)
C12 Co1 C1 N1 23.7(4)
C3 Co1 C1 N1 -141.6(4)
C5 Co1 C1 N1 142.4(4)
C4 Co1 C1 N1 -179.8(4)
C2 Co1 C1 N1 -111.4(4)
C6 Co1 C1 N1 112.4(4)
C14 Co1 C1 C6 -166.7(2)
C11 Co1 C1 C6 -60.9(4)
C13 Co1 C1 C6 -135.5(2)
C12 Co1 C1 C6 -88.7(2)
C3 Co1 C1 C6 106.0(2)
C5 Co1 C1 C6 29.9(2)
C4 Co1 C1 C6 67.8(2)
C2 Co1 C1 C6 136.2(3)
C14 Co1 C1 C2 57.1(3)
C11 Co1 C1 C2 162.9(3)
C13 Co1 C1 C2 88.3(2)
C12 Co1 C1 C2 135.1(2)
C3 Co1 C1 C2 -30.2(2)
C5 Co1 C1 C2 -106.2(2)
C4 Co1 C1 C2 -68.4(2)
C6 Co1 C1 C2 -136.2(3)
N1 C1 C2 C3 -174.3(3)
C6 C1 C2 C3 9.2(4)
Co1 C1 C2 C3 54.4(3)
N1 C1 C2 Co1 131.3(3)
C6 C1 C2 Co1 -45.2(3)
C14 Co1 C2 C3 76.5(3)
C11 Co1 C2 C3 77.2(6)
C13 Co1 C2 C3 121.6(2)
C12 Co1 C2 C3 158.5(2)
C5 Co1 C2 C3 -67.3(2)
C4 Co1 C2 C3 -29.2(2)
C6 Co1 C2 C3 -105.0(2)
C1 Co1 C2 C3 -132.0(3)
C14 Co1 C2 C1 -151.5(2)
C11 Co1 C2 C1 -150.8(5)
C13 Co1 C2 C1 -106.5(2)
C12 Co1 C2 C1 -69.5(3)
C3 Co1 C2 C1 132.0(3)
C5 Co1 C2 C1 64.6(2)
C4 Co1 C2 C1 102.7(2)
C6 Co1 C2 C1 26.9(2)
C1 C2 C3 C4 -3.9(5)
Co1 C2 C3 C4 53.8(3)
C1 C2 C3 Co1 -57.7(3)
C14 Co1 C3 C4 106.4(2)
C11 Co1 C3 C4 68.2(3)
C13 Co1 C3 C4 150.4(2)
C12 Co1 C3 C4 142.2(5)
C5 Co1 C3 C4 -29.5(2)
C2 Co1 C3 C4 -133.0(3)
C6 Co1 C3 C4 -67.4(2)
C1 Co1 C3 C4 -103.8(2)
C14 Co1 C3 C2 -120.7(2)
C11 Co1 C3 C2 -158.8(2)
C13 Co1 C3 C2 -76.6(3)
C12 Co1 C3 C2 -84.8(6)
C5 Co1 C3 C2 103.5(2)
C4 Co1 C3 C2 133.0(3)
C6 Co1 C3 C2 65.6(2)
C1 Co1 C3 C2 29.2(2)
C2 C3 C4 C5 -1.9(5)
Co1 C3 C4 C5 52.0(3)
C2 C3 C4 Co1 -53.9(3)
C14 Co1 C4 C5 139.4(2)
C11 Co1 C4 C5 92.7(2)
C13 Co1 C4 C5 165.2(3)
C12 Co1 C4 C5 66.0(3)
C3 Co1 C4 C5 -132.4(3)
C2 Co1 C4 C5 -103.1(2)
C6 Co1 C4 C5 -28.9(2)
C1 Co1 C4 C5 -65.8(2)
C14 Co1 C4 C3 -88.1(2)
C11 Co1 C4 C3 -134.9(2)
C13 Co1 C4 C3 -62.4(4)
C12 Co1 C4 C3 -161.5(2)
C5 Co1 C4 C3 132.4(3)
C2 Co1 C4 C3 29.4(2)
C6 Co1 C4 C3 103.6(2)
C1 Co1 C4 C3 66.6(2)
C3 C4 C5 C6 1.9(5)
Co1 C4 C5 C6 53.7(3)
C3 C4 C5 Co1 -51.8(3)
C14 Co1 C5 C4 -63.6(3)
C11 Co1 C5 C4 -102.8(2)
C13 Co1 C5 C4 -150.1(6)
C12 Co1 C5 C4 -147.9(2)
C3 Co1 C5 C4 29.6(2)
C2 Co1 C5 C4 68.0(2)
C6 Co1 C5 C4 133.6(3)
C1 Co1 C5 C4 104.5(2)
C14 Co1 C5 C6 162.8(2)
C11 Co1 C5 C6 123.6(2)
C13 Co1 C5 C6 76.3(6)
C12 Co1 C5 C6 78.5(2)
C3 Co1 C5 C6 -104.0(2)
C4 Co1 C5 C6 -133.6(3)
C2 Co1 C5 C6 -65.6(2)
C1 Co1 C5 C6 -29.1(2)
C4 C5 C6 C1 3.8(5)
Co1 C5 C6 C1 57.0(3)
C4 C5 C6 Co1 -53.3(3)
N1 C1 C6 C5 174.4(3)
C2 C1 C6 C5 -9.1(4)
Co1 C1 C6 C5 -54.0(3)
N1 C1 C6 Co1 -131.6(3)
C2 C1 C6 Co1 44.9(3)
C14 Co1 C6 C5 -81.5(7)
C11 Co1 C6 C5 -75.6(3)
C13 Co1 C6 C5 -160.5(2)
C12 Co1 C6 C5 -120.5(2)
C3 Co1 C6 C5 67.0(2)
C4 Co1 C6 C5 28.9(2)
C2 Co1 C6 C5 105.1(2)
C1 Co1 C6 C5 132.1(3)
C14 Co1 C6 C1 146.4(6)
C11 Co1 C6 C1 152.22(19)
C13 Co1 C6 C1 67.4(3)
C12 Co1 C6 C1 107.4(2)
C3 Co1 C6 C1 -65.1(2)
C5 Co1 C6 C1 -132.1(3)
C4 Co1 C6 C1 -103.3(2)
C2 Co1 C6 C1 -27.07(19)
C1 N1 C7 C8 96.8(4)
C9 N1 C7 C8 -92.0(4)
C1 N1 C9 C10B 82.9(7)
C7 N1 C9 C10B -88.3(7)
C1 N1 C9 C10A 86.2(5)
C7 N1 C9 C10A -85.1(4)
C13 Co1 C11 C14 -49.9(2)
C12 Co1 C11 C14 -98.7(3)
C3 Co1 C11 C14 60.5(3)
C5 Co1 C11 C14 141.6(2)
C4 Co1 C11 C14 99.9(2)
C2 Co1 C11 C14 -0.8(6)
C6 Co1 C11 C14 -178.28(18)
C1 Co1 C11 C14 -137.1(3)
C14 Co1 C11 C12 98.7(3)
C13 Co1 C11 C12 48.83(19)
C3 Co1 C11 C12 159.2(2)
C5 Co1 C11 C12 -119.7(2)
C4 Co1 C11 C12 -161.35(19)
C2 Co1 C11 C12 97.9(5)
C6 Co1 C11 C12 -79.6(2)
C1 Co1 C11 C12 -38.3(4)
C14 Co1 C11 C15 -131.4(4)
C13 Co1 C11 C15 178.7(3)
C12 Co1 C11 C15 129.9(4)
C3 Co1 C11 C15 -70.9(4)
C5 Co1 C11 C15 10.2(3)
C4 Co1 C11 C15 -31.5(3)
C2 Co1 C11 C15 -132.3(5)
C6 Co1 C11 C15 50.3(3)
C1 Co1 C11 C15 91.5(4)
C14 C11 C12 C13 -0.1(2)
C15 C11 C12 C13 171.8(4)
Co1 C11 C12 C13 -66.62(17)
C14 C11 C12 C16 -172.9(3)
C15 C11 C12 C16 -1.0(6)
Co1 C11 C12 C16 120.6(4)
C14 C11 C12 Co1 66.49(17)
C15 C11 C12 Co1 -121.6(4)
C14 Co1 C12 C13 49.7(2)
C11 Co1 C12 C13 99.3(3)
C3 Co1 C12 C13 10.1(6)
C5 Co1 C12 C13 -179.2(2)
C4 Co1 C12 C13 137.0(3)
C2 Co1 C12 C13 -58.3(3)
C6 Co1 C12 C13 -138.5(2)
C1 Co1 C12 C13 -98.1(2)
C14 Co1 C12 C11 -49.6(2)
C13 Co1 C12 C11 -99.3(3)
C3 Co1 C12 C11 -89.1(6)
C5 Co1 C12 C11 81.5(2)
C4 Co1 C12 C11 37.7(3)
C2 Co1 C12 C11 -157.6(2)
C6 Co1 C12 C11 122.2(2)
C1 Co1 C12 C11 162.65(19)
C14 Co1 C12 C16 -179.7(3)
C11 Co1 C12 C16 -130.1(4)
C13 Co1 C12 C16 130.6(4)
C3 Co1 C12 C16 140.7(5)
C5 Co1 C12 C16 -48.6(3)
C4 Co1 C12 C16 -92.5(4)
C2 Co1 C12 C16 72.3(3)
C6 Co1 C12 C16 -7.9(3)
C1 Co1 C12 C16 32.5(3)
C11 C12 C13 C14 0.1(2)
C16 C12 C13 C14 172.9(3)
Co1 C12 C13 C14 -66.15(17)
C11 C12 C13 C17 -170.4(4)
C16 C12 C13 C17 2.4(7)
Co1 C12 C13 C17 123.4(4)
C11 C12 C13 Co1 66.27(17)
C16 C12 C13 Co1 -121.0(4)
C14 Co1 C13 C12 -99.0(3)
C11 Co1 C13 C12 -49.25(18)
C3 Co1 C13 C12 -176.98(18)
C5 Co1 C13 C12 2.7(7)
C4 Co1 C13 C12 -134.9(3)
C2 Co1 C13 C12 142.69(18)
C6 Co1 C13 C12 64.3(3)
C1 Co1 C13 C12 102.51(19)
C11 Co1 C13 C14 49.8(2)
C12 Co1 C13 C14 99.0(3)
C3 Co1 C13 C14 -78.0(2)
C5 Co1 C13 C14 101.7(6)
C4 Co1 C13 C14 -35.9(4)
C2 Co1 C13 C14 -118.3(2)
C6 Co1 C13 C14 163.3(2)
C1 Co1 C13 C14 -158.49(19)
C14 Co1 C13 C17 130.1(4)
C11 Co1 C13 C17 179.9(4)
C12 Co1 C13 C17 -130.9(4)
C3 Co1 C13 C17 52.2(4)
C5 Co1 C13 C17 -128.2(6)
C4 Co1 C13 C17 94.2(5)
C2 Co1 C13 C17 11.8(4)
C6 Co1 C13 C17 -66.6(4)
C1 Co1 C13 C17 -28.4(4)
C12 C11 C14 C13 0.1(2)
C15 C11 C14 C13 -171.5(4)
Co1 C11 C14 C13 67.76(18)
C12 C11 C14 C18 170.3(4)
C15 C11 C14 C18 -1.3(7)
Co1 C11 C14 C18 -122.0(4)
C12 C11 C14 Co1 -67.63(17)
C15 C11 C14 Co1 120.7(4)
C12 C13 C14 C11 -0.1(2)
C17 C13 C14 C11 170.3(4)
Co1 C13 C14 C11 -67.60(18)
C12 C13 C14 C18 -170.4(4)
C17 C13 C14 C18 0.1(7)
Co1 C13 C14 C18 122.1(4)
C12 C13 C14 Co1 67.48(17)
C17 C13 C14 Co1 -122.1(4)
C13 Co1 C14 C11 98.1(2)
C12 Co1 C14 C11 49.30(19)
C3 Co1 C14 C11 -140.2(2)
C5 Co1 C14 C11 -61.4(3)
C4 Co1 C14 C11 -99.1(2)
C2 Co1 C14 C11 179.74(18)
C6 Co1 C14 C11 7.0(8)
C1 Co1 C14 C11 142.2(2)
C11 Co1 C14 C13 -98.1(2)
C12 Co1 C14 C13 -48.84(19)
C3 Co1 C14 C13 121.6(2)
C5 Co1 C14 C13 -159.5(2)
C4 Co1 C14 C13 162.7(2)
C2 Co1 C14 C13 81.6(2)
C6 Co1 C14 C13 -91.1(7)
C1 Co1 C14 C13 44.1(3)
C11 Co1 C14 C18 131.0(5)
C13 Co1 C14 C18 -130.9(5)
C12 Co1 C14 C18 -179.7(5)
C3 Co1 C14 C18 -9.2(4)
C5 Co1 C14 C18 69.6(5)
C4 Co1 C14 C18 31.9(4)
C2 Co1 C14 C18 -49.3(4)
C6 Co1 C14 C18 138.0(6)
C1 Co1 C14 C18 -86.8(5)
